data_1569195
loop_
_publ_author_name
'Giacobbe, Carlotta'
'Moliterni, Anna'
'Di Giuseppe, Dario'
'Malferrari, Daniele'
'Wright, Jonathan P.'
'Mattioli, Michele'
'Ranieri, Simona'
'Giannini, Cinzia'
'Fornasini, Laura'
'Mugnaioli, Enrico'
'Ballirano, Paolo'
'Gualtieri, Alessandro F.'

_publ_section_title
;
 The crystal structure of the killer fibre erionite from Tuzk&#xf6;y
 (Cappadocia, Turkey).
;
_journal_coeditor_code TI5026
_journal_name_full IUCrJ
_journal_paper_doi 10.1107/S2052252523003500
_journal_year 2023
_chemical_formula_sum 'Al7.44 Ca2.62 K2.63 Mg0.6 Na0.13 O100.8 Si28.56'
_chemical_formula_weight 2812.59
_space_group_crystal_system hexagonal
_space_group_IT_number 194
_space_group_name_Hall '-P 6c 2c'
_space_group_name_H-M_alt 'P 63/m m c'
_audit_creation_method SHELXL-2014/7
_cell_angle_alpha 90
_cell_angle_beta 90
_cell_angle_gamma 120
_cell_formula_units_Z 1
_cell_length_a 13.27080(10)
_cell_length_b 13.27080(10)
_cell_length_c 15.09580(10)
_cell_measurement_reflns_used 3555
_cell_measurement_temperature 293(2)
_cell_measurement_theta_max 22
_cell_measurement_theta_min 1.17
_cell_volume 2302.40(3)
_computing_structure_refinement 'SHELXL-2014/7 (Sheldrick, 2014)'
_diffrn_ambient_temperature 293(2)
_diffrn_measured_fraction_theta_full 0.995
_diffrn_measured_fraction_theta_max 0.997
_diffrn_measurement_device_type 'id11 nanoscope'
_diffrn_measurement_method 'omega scan'
_diffrn_radiation_probe x-ray
_diffrn_radiation_type synchrotron
_diffrn_radiation_wavelength 0.3257
_diffrn_reflns_av_R_equivalents 0.0537
_diffrn_reflns_av_unetI/netI 0.0244
_diffrn_reflns_Laue_measured_fraction_full 0.995
_diffrn_reflns_Laue_measured_fraction_max 0.997
_diffrn_reflns_limit_h_max 18
_diffrn_reflns_limit_h_min -18
_diffrn_reflns_limit_k_max 18
_diffrn_reflns_limit_k_min -18
_diffrn_reflns_limit_l_max 21
_diffrn_reflns_limit_l_min -21
_diffrn_reflns_number 45831
_diffrn_reflns_point_group_measured_fraction_full 0.995
_diffrn_reflns_point_group_measured_fraction_max 0.997
_diffrn_reflns_theta_full 11.269
_diffrn_reflns_theta_max 13.449
_diffrn_reflns_theta_min 1.479
_diffrn_source synchrotron
_exptl_absorpt_coefficient_mu 0.116
_exptl_absorpt_correction_T_max 1.00
_exptl_absorpt_correction_T_min 0.71
_exptl_absorpt_correction_type multi-scan
_exptl_absorpt_process_details 'SCALE3 ABSPACK, CrysAlis (Rigaku, 2015)'
_exptl_crystal_colour colourless
_exptl_crystal_density_diffrn 2.029
_exptl_crystal_description fibre
_exptl_crystal_F_000 1399.7
_exptl_crystal_size_max 0.0200
_exptl_crystal_size_mid 0.0005
_exptl_crystal_size_min 0.0003
_refine_diff_density_max 1.075
_refine_diff_density_min -0.456
_refine_diff_density_rms 0.092
_refine_ls_extinction_method none
_refine_ls_goodness_of_fit_ref 1.089
_refine_ls_hydrogen_treatment undef
_refine_ls_matrix_type full
_refine_ls_number_parameters 108
_refine_ls_number_reflns 1357
_refine_ls_number_restraints 39
_refine_ls_restrained_S_all 1.084
_refine_ls_R_factor_all 0.0383
_refine_ls_R_factor_gt 0.0379
_refine_ls_shift/su_max 0.002
_refine_ls_shift/su_mean 0.000
_refine_ls_structure_factor_coef Fsqd
_refine_ls_weighting_details 'w=1/[\s^2^(Fo^2^)+(0.0640P)^2^+2.0867P] where P=(Fo^2^+2Fc^2^)/3'
_refine_ls_weighting_scheme calc
_refine_ls_wR_factor_gt 0.1137
_refine_ls_wR_factor_ref 0.1141
_reflns_Friedel_coverage 0.000
_reflns_number_gt 1322
_reflns_number_total 1357
_reflns_threshold_expression 'I > 2\s(I)'
_cod_data_source_file ti5026.cif
_cod_data_source_block I
_cod_original_cell_volume 2302.40(4)
_cod_original_formula_sum 'Al7.44 Ca2.62 K2.63 Mg0.60 Na0.13 O100.80 Si28.56'
_cod_database_code 1569195
_shelx_shelxl_version_number 2014/7
_shelx_space_group_comment
;
The symmetry employed for this shelxl refinement is uniquely defined
by the following loop, which should always be used as a source of
symmetry information in preference to the above space-group names.
They are only intended as comments.
;
_shelx_estimated_absorpt_t_min 1.000
_shelx_estimated_absorpt_t_max 1.000

loop_
_space_group_symop_operation_xyz
'x, y, z'
'-x, -y, z+1/2'
'-y, x-y, z'
'-x+y, -x, z'
'x-y, x, z+1/2'
'y, -x+y, z+1/2'
'x-y, -y, -z'
'-x, -x+y, -z'
'y, x, -z'
'-y, -x, -z+1/2'
'x, x-y, -z+1/2'
'-x+y, y, -z+1/2'
'-x, -y, -z'
'x, y, -z-1/2'
'y, -x+y, -z'
'x-y, x, -z'
'-x+y, -x, -z-1/2'
'-y, x-y, -z-1/2'
'-x+y, y, z'
'x, x-y, z'
'-y, -x, z'
'y, x, z-1/2'
'-x, -x+y, z-1/2'
'x-y, -y, z-1/2'

loop_
_atom_site_label
_atom_site_type_symbol
_atom_site_fract_x
_atom_site_fract_y
_atom_site_fract_z
_atom_site_U_iso_or_equiv
_atom_site_adp_type
_atom_site_occupancy
_atom_site_site_symmetry_order
_atom_site_calc_flag
_atom_site_refinement_flags_posn
_atom_site_refinement_flags_adp
_atom_site_refinement_flags_occupancy
_atom_site_disorder_assembly
_atom_site_disorder_group
Si1 Si 0.23398(4) 0.99978(3) 0.10458(3) 0.01727(18) Uani 0.860(15) 1 d . . P . .
Si2 Si 0.33174(4) 0.90620(5) 0.2500 0.0148(2) Uani 0.66(3) 2 d S T P . .
Al1 Al 0.23398(4) 0.99978(3) 0.10458(3) 0.01727(18) Uani 0.140(15) 1 d . . P . .
Al2 Al 0.33174(4) 0.90620(5) 0.2500 0.0148(2) Uani 0.34(3) 2 d S T P . .
K1 K 0.0000 1.0000 0.2500 0.0341(3) Uani 1 12 d S T P . .
K2 K 0.5000 1.0000 0.0000 0.152(15) Uani 0.105 4 d S T P . .
Ca1 Ca 0.3333 0.6667 0.4016(14) 0.29(2) Uani 0.39(3) 6 d S T . . .
Ca2 Ca 0.6667 1.3333 0.4186(13) 0.132(6) Uani 0.2059 6 d S T P . .
Na2 Na 0.6667 1.3333 0.4186(13) 0.132(6) Uani 0.033 6 d S T P . .
Ca3 Ca 0.6667 1.3333 0.2951(12) 0.084(6) Uani 0.06(2) 6 d S T P . .
Mg3 Mg 0.6667 1.3333 0.2951(12) 0.084(6) Uani 0.15(3) 6 d S T P . .
O1 O 0.32241(13) 0.97215(14) 0.16106(9) 0.0365(3) Uani 1 1 d . . . . .
O2 O 0.09775(9) 0.90225(9) 0.12617(13) 0.0318(4) Uani 1 2 d S T P . .
O3 O 0.25212(19) 1.12606(9) 0.13523(11) 0.0336(4) Uani 1 2 d S T P . .
O4 O 0.26497(18) 1.0000 0.0000 0.0325(4) Uani 1 2 d S T P . .
O5 O 0.23098(12) 0.76902(12) 0.2500 0.0361(6) Uani 1 4 d S T P . .
O6 O 0.45857(13) 0.9171(3) 0.2500 0.0346(6) Uani 1 4 d S T P . .
OW1 O 0.506(2) 1.2529(10) 0.5049(17) 0.36(2) Uani 0.62(4) 2 d S TU . . .
OW2 O 0.513(3) 1.2565(13) 0.203(4) 0.123(15) Uani 0.35(6) 2 d S TU . . .
OW3 O 0.837(2) 1.4186(10) 0.3759(15) 0.244(16) Uani 0.61(4) 2 d S TU . . .
OW4 O 0.485(5) 1.242(3) 0.2500 0.116(14) Uani 0.30(10) 4 d S TU . . .
OW5 O 0.3333 0.6667 0.2500 0.14(6) Uani 0.12(4) 12 d S TU . . .
OW6 O 0.4487(18) 0.897(4) -0.012(4) 0.39(4) Uani 0.50(4) 2 d S TU . . .

loop_
_atom_site_aniso_label
_atom_site_aniso_U_11
_atom_site_aniso_U_22
_atom_site_aniso_U_33
_atom_site_aniso_U_23
_atom_site_aniso_U_13
_atom_site_aniso_U_12
Si1 0.0224(3) 0.0174(2) 0.0129(2) 0.00090(11) -0.00166(13) 0.01061(16)
Si2 0.0135(3) 0.0172(3) 0.0157(3) 0.000 0.000 0.0091(2)
Al1 0.0224(3) 0.0174(2) 0.0129(2) 0.00090(11) -0.00166(13) 0.01061(16)
Al2 0.0135(3) 0.0172(3) 0.0157(3) 0.000 0.000 0.0091(2)
K1 0.0355(5) 0.0355(5) 0.0313(7) 0.000 0.000 0.0178(2)
K2 0.082(11) 0.23(4) 0.19(3) -0.06(3) -0.032(14) 0.12(2)
Ca1 0.31(2) 0.31(2) 0.25(2) 0.000 0.000 0.155(12)
Ca2 0.084(5) 0.084(5) 0.228(19) 0.000 0.000 0.042(2)
Na2 0.084(5) 0.084(5) 0.228(19) 0.000 0.000 0.042(2)
Ca3 0.038(4) 0.038(4) 0.176(17) 0.000 0.000 0.0189(19)
Mg3 0.038(4) 0.038(4) 0.176(17) 0.000 0.000 0.0189(19)
O1 0.0393(7) 0.0485(8) 0.0304(6) 0.0107(6) -0.0008(6) 0.0285(6)
O2 0.0262(5) 0.0262(5) 0.0352(9) -0.0019(4) 0.0019(4) 0.0071(7)
O3 0.0523(11) 0.0293(6) 0.0270(8) -0.0035(4) -0.0070(8) 0.0262(6)
O4 0.0421(8) 0.0375(10) 0.0164(7) -0.0004(6) -0.0002(3) 0.0187(5)
O5 0.0241(8) 0.0241(8) 0.0548(17) 0.000 0.000 0.0082(10)
O6 0.0233(8) 0.0439(15) 0.0434(14) 0.000 0.000 0.0220(8)
OW1 0.17(2) 0.47(4) 0.34(4) 0.024(8) 0.048(16) 0.087(11)
OW2 0.066(11) 0.138(13) 0.14(3) -0.014(7) -0.027(15) 0.033(6)
OW3 0.29(3) 0.223(16) 0.24(3) 0.049(9) 0.098(19) 0.147(14)
OW4 0.10(2) 0.16(2) 0.06(3) 0.000 0.000 0.049(11)
OW5 0.09(5) 0.09(5) 0.23(11) 0.000 0.000 0.04(3)
OW6 0.177(19) 0.47(6) 0.63(8) -0.09(5) -0.04(3) 0.24(3)

loop_
_atom_type_symbol
_atom_type_description
_atom_type_scat_dispersion_real
_atom_type_scat_dispersion_imag
_atom_type_scat_source
O O -0.0002 0.0011 'International Tables Vol C Tables 4.2.6.8 and 6.1.1.4'
Mg Mg 0.0060 0.0069 'International Tables Vol C Tables 4.2.6.8 and 6.1.1.4'
Al Al 0.0092 0.0100 'International Tables Vol C Tables 4.2.6.8 and 6.1.1.4'
Si Si 0.0132 0.0139 'International Tables Vol C Tables 4.2.6.8 and 6.1.1.4'
K K 0.0471 0.0522 'International Tables Vol C Tables 4.2.6.8 and 6.1.1.4'
Ca Ca 0.0570 0.0650 'International Tables Vol C Tables 4.2.6.8 and 6.1.1.4'
Na Na 0.0036 0.0046 'International Tables Vol C Tables 4.2.6.8 and 6.1.1.4'

loop_
_geom_angle_atom_site_label_1
_geom_angle_atom_site_label_2
_geom_angle_atom_site_label_3
_geom_angle
_geom_angle_site_symmetry_1
_geom_angle_site_symmetry_3
_geom_angle_publ_flag
O4 Si1 O1 107.27(10) . . ?
O4 Si1 O3 111.34(7) . . ?
O1 Si1 O3 109.15(9) . . ?
O4 Si1 O2 111.70(9) . . ?
O1 Si1 O2 110.49(9) . . ?
O3 Si1 O2 106.90(10) . . ?
O4 Si1 K1 139.79(8) . . ?
O1 Si1 K1 112.17(5) . . ?
O3 Si1 K1 62.49(8) . . ?
O2 Si1 K1 46.40(6) . . ?
O4 Si1 K2 51.35(8) . . ?
O1 Si1 K2 56.98(5) . . ?
O3 Si1 K2 116.62(8) . . ?
O2 Si1 K2 136.46(7) . . ?
K1 Si1 K2 168.859(12) . . ?
O6 Si2 O5 109.62(14) . . ?
O6 Si2 O1 107.77(8) . . ?
O5 Si2 O1 110.88(8) . . ?
O6 Si2 O1 107.77(8) . 14_556 ?
O5 Si2 O1 110.88(8) . 14_556 ?
O1 Si2 O1 109.82(11) . 14_556 ?
O2 K1 O2 134.79(3) . 18_676 ?
O2 K1 O2 83.48(6) . 4_465 ?
O2 K1 O2 134.79(3) 18_676 4_465 ?
O2 K1 O2 79.51(8) . 14_556 ?
O2 K1 O2 83.48(6) 18_676 14_556 ?
O2 K1 O2 134.79(3) 4_465 14_556 ?
O2 K1 O2 134.79(3) . 17_466 ?
O2 K1 O2 83.48(6) 18_676 17_466 ?
O2 K1 O2 79.51(8) 4_465 17_466 ?
O2 K1 O2 83.48(6) 14_556 17_466 ?
O2 K1 O2 83.48(6) . 3_675 ?
O2 K1 O2 79.51(8) 18_676 3_675 ?
O2 K1 O2 83.48(6) 4_465 3_675 ?
O2 K1 O2 134.79(3) 14_556 3_675 ?
O2 K1 O2 134.79(3) 17_466 3_675 ?
O2 K1 O3 48.845(16) . 4_465 ?
O2 K1 O3 171.12(5) 18_676 4_465 ?
O2 K1 O3 48.845(16) 4_465 4_465 ?
O2 K1 O3 89.90(4) 14_556 4_465 ?
O2 K1 O3 89.90(4) 17_466 4_465 ?
O2 K1 O3 109.37(5) 3_675 4_465 ?
O2 K1 O3 89.90(4) . 14_556 ?
O2 K1 O3 48.845(16) 18_676 14_556 ?
O2 K1 O3 171.12(5) 4_465 14_556 ?
O2 K1 O3 48.845(16) 14_556 14_556 ?
O2 K1 O3 109.37(5) 17_466 14_556 ?
O2 K1 O3 89.90(4) 3_675 14_556 ?
O3 K1 O3 129.173(17) 4_465 14_556 ?
O2 K1 O3 171.12(5) . 18_676 ?
O2 K1 O3 48.845(15) 18_676 18_676 ?
O2 K1 O3 89.90(4) 4_465 18_676 ?
O2 K1 O3 109.37(5) 14_556 18_676 ?
O2 K1 O3 48.845(15) 17_466 18_676 ?
O2 K1 O3 89.90(4) 3_675 18_676 ?
O3 K1 O3 129.173(17) 4_465 18_676 ?
O3 K1 O3 96.03(4) 14_556 18_676 ?
O2 K1 O3 109.37(5) . 3_675 ?
O2 K1 O3 89.90(4) 18_676 3_675 ?
O2 K1 O3 48.845(15) 4_465 3_675 ?
O2 K1 O3 171.12(5) 14_556 3_675 ?
O2 K1 O3 89.90(4) 17_466 3_675 ?
O2 K1 O3 48.845(15) 3_675 3_675 ?
O3 K1 O3 96.03(4) 4_465 3_675 ?
O3 K1 O3 129.173(17) 14_556 3_675 ?
O3 K1 O3 61.75(6) 18_676 3_675 ?
O2 K1 O3 89.90(4) . 17_466 ?
O2 K1 O3 109.37(5) 18_676 17_466 ?
O2 K1 O3 89.90(4) 4_465 17_466 ?
O2 K1 O3 48.845(15) 14_556 17_466 ?
O2 K1 O3 48.845(16) 17_466 17_466 ?
O2 K1 O3 171.12(5) 3_675 17_466 ?
O3 K1 O3 61.75(6) 4_465 17_466 ?
O3 K1 O3 96.03(4) 14_556 17_466 ?
O3 K1 O3 96.03(4) 18_676 17_466 ?
O3 K1 O3 129.173(17) 3_675 17_466 ?
O2 K1 O3 48.845(16) . . ?
O2 K1 O3 89.90(4) 18_676 . ?
O2 K1 O3 109.37(5) 4_465 . ?
O2 K1 O3 89.90(4) 14_556 . ?
O2 K1 O3 171.12(5) 17_466 . ?
O2 K1 O3 48.845(16) 3_675 . ?
O3 K1 O3 96.03(4) 4_465 . ?
O3 K1 O3 61.75(6) 14_556 . ?
O3 K1 O3 129.173(17) 18_676 . ?
O3 K1 O3 96.03(4) 3_675 . ?
O3 K1 O3 129.174(17) 17_466 . ?
OW6 K2 OW6 180(2) . 13_675 ?
OW6 K2 OW3 144(3) . 17_576 ?
OW6 K2 OW3 36(3) 13_675 17_576 ?
OW6 K2 OW3 36(3) . 5_654 ?
OW6 K2 OW3 144(3) 13_675 5_654 ?
OW3 K2 OW3 180.0 17_576 5_654 ?
OW6 K2 O4 90.000(9) . 13_675 ?
OW6 K2 O4 90.000(12) 13_675 13_675 ?
OW3 K2 O4 90.000(1) 17_576 13_675 ?
OW3 K2 O4 90.000(1) 5_654 13_675 ?
OW6 K2 O4 90.000(9) . . ?
OW6 K2 O4 90.000(12) 13_675 . ?
OW3 K2 O4 90.000(1) 17_576 . ?
OW3 K2 O4 90.000(1) 5_654 . ?
O4 K2 O4 180.0 13_675 . ?
OW6 K2 O1 91(2) . 19 ?
OW6 K2 O1 89(2) 13_675 19 ?
OW3 K2 O1 62.9(2) 17_576 19 ?
OW3 K2 O1 117.1(2) 5_654 19 ?
O4 K2 O1 48.47(2) 13_675 19 ?
O4 K2 O1 131.53(2) . 19 ?
OW6 K2 O1 89(2) . 7_675 ?
OW6 K2 O1 91(2) 13_675 7_675 ?
OW3 K2 O1 117.1(2) 17_576 7_675 ?
OW3 K2 O1 62.9(2) 5_654 7_675 ?
O4 K2 O1 131.53(2) 13_675 7_675 ?
O4 K2 O1 48.47(2) . 7_675 ?
O1 K2 O1 180.0 19 7_675 ?
OW6 K2 O1 89(2) . 13_675 ?
OW6 K2 O1 91(2) 13_675 13_675 ?
OW3 K2 O1 117.1(2) 17_576 13_675 ?
OW3 K2 O1 62.9(2) 5_654 13_675 ?
O4 K2 O1 48.47(2) 13_675 13_675 ?
O4 K2 O1 131.53(2) . 13_675 ?
O1 K2 O1 96.94(4) 19 13_675 ?
O1 K2 O1 83.06(4) 7_675 13_675 ?
OW6 K2 O1 91(2) . . ?
OW6 K2 O1 89(2) 13_675 . ?
OW3 K2 O1 62.9(2) 17_576 . ?
OW3 K2 O1 117.1(2) 5_654 . ?
O4 K2 O1 131.53(2) 13_675 . ?
O4 K2 O1 48.47(2) . . ?
O1 K2 O1 83.06(4) 19 . ?
O1 K2 O1 96.94(4) 7_675 . ?
O1 K2 O1 180.0 13_675 . ?
OW6 K2 OW1 149.6(10) . 14_556 ?
OW6 K2 OW1 30.4(10) 13_675 14_556 ?
OW3 K2 OW1 52.9(5) 17_576 14_556 ?
OW3 K2 OW1 127.1(5) 5_654 14_556 ?
O4 K2 OW1 118.8(4) 13_675 14_556 ?
O4 K2 OW1 61.2(4) . 14_556 ?
O1 K2 OW1 115.0(4) 19 14_556 ?
O1 K2 OW1 65.0(4) 7_675 14_556 ?
O1 K2 OW1 102.6(5) 13_675 14_556 ?
O1 K2 OW1 77.4(5) . 14_556 ?
OW6 K2 OW1 30.4(10) . 2_674 ?
OW6 K2 OW1 149.6(10) 13_675 2_674 ?
OW3 K2 OW1 127.1(5) 17_576 2_674 ?
OW3 K2 OW1 52.9(5) 5_654 2_674 ?
O4 K2 OW1 61.2(4) 13_675 2_674 ?
O4 K2 OW1 118.8(4) . 2_674 ?
O1 K2 OW1 65.0(4) 19 2_674 ?
O1 K2 OW1 115.0(4) 7_675 2_674 ?
O1 K2 OW1 77.4(5) 13_675 2_674 ?
O1 K2 OW1 102.6(5) . 2_674 ?
OW1 K2 OW1 180.0 14_556 2_674 ?
OW5 Ca1 OW1 127.3(7) . 15_456 ?
OW5 Ca1 OW1 127.3(7) . 13_676 ?
OW1 Ca1 OW1 87.0(11) 15_456 13_676 ?
OW5 Ca1 OW1 127.3(7) . 16_656 ?
OW1 Ca1 OW1 87.0(11) 15_456 16_656 ?
OW1 Ca1 OW1 87.0(11) 13_676 16_656 ?
OW5 Ca1 Na2 180.0 . 13_676 ?
OW1 Ca1 Na2 52.7(7) 15_456 13_676 ?
OW1 Ca1 Na2 52.7(7) 13_676 13_676 ?
OW1 Ca1 Na2 52.7(7) 16_656 13_676 ?
OW5 Ca1 Ca2 180.0 . 13_676 ?
OW1 Ca1 Ca2 52.7(7) 15_456 13_676 ?
OW1 Ca1 Ca2 52.7(7) 13_676 13_676 ?
OW1 Ca1 Ca2 52.7(7) 16_656 13_676 ?
Na2 Ca1 Ca2 0.0 13_676 13_676 ?
OW5 Ca1 K2 111.2(3) . 2_675 ?
OW1 Ca1 K2 53.85(15) 15_456 2_675 ?
OW1 Ca1 K2 53.85(15) 13_676 2_675 ?
OW1 Ca1 K2 121.5(9) 16_656 2_675 ?
Na2 Ca1 K2 68.8(3) 13_676 2_675 ?
Ca2 Ca1 K2 68.8(3) 13_676 2_675 ?
OW5 Ca1 K2 111.2(3) . 6_455 ?
OW1 Ca1 K2 53.85(15) 15_456 6_455 ?
OW1 Ca1 K2 121.5(9) 13_676 6_455 ?
OW1 Ca1 K2 53.85(15) 16_656 6_455 ?
Na2 Ca1 K2 68.8(3) 13_676 6_455 ?
Ca2 Ca1 K2 68.8(3) 13_676 6_455 ?
K2 Ca1 K2 107.7(3) 2_675 6_455 ?
OW5 Ca1 K2 111.2(3) . 5_655 ?
OW1 Ca1 K2 121.5(9) 15_456 5_655 ?
OW1 Ca1 K2 53.85(15) 13_676 5_655 ?
OW1 Ca1 K2 53.85(15) 16_656 5_655 ?
Na2 Ca1 K2 68.8(3) 13_676 5_655 ?
Ca2 Ca1 K2 68.8(3) 13_676 5_655 ?
K2 Ca1 K2 107.7(3) 2_675 5_655 ?
K2 Ca1 K2 107.7(3) 6_455 5_655 ?
Ca3 Ca2 OW3 71.8(9) . 4_575 ?
Ca3 Ca2 OW3 71.8(9) . 3_775 ?
OW3 Ca2 OW3 110.7(8) 4_575 3_775 ?
Ca3 Ca2 OW3 71.8(9) . . ?
OW3 Ca2 OW3 110.7(8) 4_575 . ?
OW3 Ca2 OW3 110.7(8) 3_775 . ?
Ca3 Ca2 OW1 125.2(8) . 3_775 ?
OW3 Ca2 OW1 78.0(6) 4_575 3_775 ?
OW3 Ca2 OW1 163.0(14) 3_775 3_775 ?
OW3 Ca2 OW1 78.0(6) . 3_775 ?
Ca3 Ca2 OW1 125.2(8) . 4_575 ?
OW3 Ca2 OW1 163.0(14) 4_575 4_575 ?
OW3 Ca2 OW1 78.0(6) 3_775 4_575 ?
OW3 Ca2 OW1 78.0(6) . 4_575 ?
OW1 Ca2 OW1 90.1(12) 3_775 4_575 ?
Ca3 Ca2 OW1 125.2(9) . . ?
OW3 Ca2 OW1 78.0(6) 4_575 . ?
OW3 Ca2 OW1 78.0(6) 3_775 . ?
OW3 Ca2 OW1 163.0(14) . . ?
OW1 Ca2 OW1 90.1(12) 3_775 . ?
OW1 Ca2 OW1 90.1(12) 4_575 . ?
Ca3 Ca2 OW2 44.0(8) . 18_776 ?
OW3 Ca2 OW2 56.3(6) 4_575 18_776 ?
OW3 Ca2 OW2 115.8(13) 3_775 18_776 ?
OW3 Ca2 OW2 56.3(6) . 18_776 ?
OW1 Ca2 OW2 81.2(10) 3_775 18_776 ?
OW1 Ca2 OW2 134.3(4) 4_575 18_776 ?
OW1 Ca2 OW2 134.3(4) . 18_776 ?
Ca3 Ca2 OW2 44.0(8) . 14_556 ?
OW3 Ca2 OW2 56.3(6) 4_575 14_556 ?
OW3 Ca2 OW2 56.3(6) 3_775 14_556 ?
OW3 Ca2 OW2 115.8(13) . 14_556 ?
OW1 Ca2 OW2 134.3(4) 3_775 14_556 ?
OW1 Ca2 OW2 134.3(4) 4_575 14_556 ?
OW1 Ca2 OW2 81.2(10) . 14_556 ?
OW2 Ca2 OW2 74.0(12) 18_776 14_556 ?
Ca3 Ca2 OW2 44.0(8) . 17_576 ?
OW3 Ca2 OW2 115.8(13) 4_575 17_576 ?
OW3 Ca2 OW2 56.3(6) 3_775 17_576 ?
OW3 Ca2 OW2 56.3(6) . 17_576 ?
OW1 Ca2 OW2 134.3(4) 3_775 17_576 ?
OW1 Ca2 OW2 81.2(10) 4_575 17_576 ?
OW1 Ca2 OW2 134.3(4) . 17_576 ?
OW2 Ca2 OW2 74.0(12) 18_776 17_576 ?
OW2 Ca2 OW2 74.0(12) 14_556 17_576 ?
Ca3 Ca2 Ca1 180.0 . 13_676 ?
OW3 Ca2 Ca1 108.2(9) 4_575 13_676 ?
OW3 Ca2 Ca1 108.2(9) 3_775 13_676 ?
OW3 Ca2 Ca1 108.2(9) . 13_676 ?
OW1 Ca2 Ca1 54.8(8) 3_775 13_676 ?
OW1 Ca2 Ca1 54.8(8) 4_575 13_676 ?
OW1 Ca2 Ca1 54.8(8) . 13_676 ?
OW2 Ca2 Ca1 136.0(8) 18_776 13_676 ?
OW2 Ca2 Ca1 136.0(8) 14_556 13_676 ?
OW2 Ca2 Ca1 136.0(8) 17_576 13_676 ?
Mg3 Ca3 Ca3 0.0 14_556 14_556 ?
Mg3 Ca3 OW2 91(2) 14_556 18_776 ?
Ca3 Ca3 OW2 91(2) 14_556 18_776 ?
Mg3 Ca3 OW2 91(2) 14_556 17_576 ?
Ca3 Ca3 OW2 91(2) 14_556 17_576 ?
OW2 Ca3 OW2 120.0(2) 18_776 17_576 ?
Mg3 Ca3 OW2 91(2) 14_556 14_556 ?
Ca3 Ca3 OW2 91(2) 14_556 14_556 ?
OW2 Ca3 OW2 119.96(18) 18_776 14_556 ?
OW2 Ca3 OW2 119.96(16) 17_576 14_556 ?
Mg3 Ca3 Ca2 180.0 14_556 . ?
Ca3 Ca3 Ca2 180.0 14_556 . ?
OW2 Ca3 Ca2 89(2) 18_776 . ?
OW2 Ca3 Ca2 89(2) 17_576 . ?
OW2 Ca3 Ca2 89(2) 14_556 . ?
Mg3 Ca3 OW4 72.0(7) 14_556 . ?
Ca3 Ca3 OW4 72.0(7) 14_556 . ?
OW2 Ca3 OW4 118.8(7) 18_776 . ?
OW2 Ca3 OW4 118.8(7) 17_576 . ?
OW2 Ca3 OW4 19(3) 14_556 . ?
Ca2 Ca3 OW4 108.0(7) . . ?
Mg3 Ca3 OW4 72.0(7) 14_556 3_775 ?
Ca3 Ca3 OW4 72.0(7) 14_556 3_775 ?
OW2 Ca3 OW4 19(3) 18_776 3_775 ?
OW2 Ca3 OW4 118.8(7) 17_576 3_775 ?
OW2 Ca3 OW4 118.8(7) 14_556 3_775 ?
Ca2 Ca3 OW4 108.0(7) . 3_775 ?
OW4 Ca3 OW4 110.9(6) . 3_775 ?
Mg3 Ca3 OW4 72.0(7) 14_556 4_575 ?
Ca3 Ca3 OW4 72.0(7) 14_556 4_575 ?
OW2 Ca3 OW4 118.8(7) 18_776 4_575 ?
OW2 Ca3 OW4 19(3) 17_576 4_575 ?
OW2 Ca3 OW4 118.8(7) 14_556 4_575 ?
Ca2 Ca3 OW4 108.0(7) . 4_575 ?
OW4 Ca3 OW4 110.9(6) . 4_575 ?
OW4 Ca3 OW4 110.9(6) 3_775 4_575 ?
Mg3 Ca3 OW2 51.7(17) 14_556 3_775 ?
Ca3 Ca3 OW2 51.7(17) 14_556 3_775 ?
OW2 Ca3 OW2 39(4) 18_776 3_775 ?
OW2 Ca3 OW2 113.9(10) 17_576 3_775 ?
OW2 Ca3 OW2 113.9(10) 14_556 3_775 ?
Ca2 Ca3 OW2 128.3(17) . 3_775 ?
OW4 Ca3 OW2 100.4(13) . 3_775 ?
OW4 Ca3 OW2 20.3(14) 3_775 3_775 ?
OW4 Ca3 OW2 100.4(13) 4_575 3_775 ?
Mg3 Ca3 OW2 51.7(17) 14_556 . ?
Ca3 Ca3 OW2 51.7(17) 14_556 . ?
OW2 Ca3 OW2 113.9(10) 18_776 . ?
OW2 Ca3 OW2 113.9(10) 17_576 . ?
OW2 Ca3 OW2 39(4) 14_556 . ?
Ca2 Ca3 OW2 128.3(18) . . ?
OW4 Ca3 OW2 20.3(14) . . ?
OW4 Ca3 OW2 100.4(13) 3_775 . ?
OW4 Ca3 OW2 100.4(13) 4_575 . ?
OW2 Ca3 OW2 86(3) 3_775 . ?
Si1 O1 Si2 143.23(10) . . ?
Si1 O1 K2 98.30(6) . . ?
Si2 O1 K2 115.19(6) . . ?
Si1 O2 Al1 140.9 . 21_665 ?
Si1 O2 Si1 140.86(13) . 21_665 ?
Al1 O2 Si1 0.0 21_665 21_665 ?
Si1 O2 K1 109.53(6) . . ?
Al1 O2 K1 109.53(6) 21_665 . ?
Si1 O2 K1 109.53(6) 21_665 . ?
Al1 O3 Si1 0.0 20_575 20_575 ?
Al1 O3 Si1 143.9 20_575 . ?
Si1 O3 Si1 143.86(12) 20_575 . ?
Al1 O3 K1 92.05(8) 20_575 . ?
Si1 O3 K1 92.05(8) 20_575 . ?
Si1 O3 K1 92.05(8) . . ?
Si1 O4 Al1 150.9 . 7_675 ?
Si1 O4 Si1 150.91(16) . 7_675 ?
Al1 O4 Si1 0.0 7_675 7_675 ?
Si1 O4 K2 104.55(8) . . ?
Al1 O4 K2 104.55(8) 7_675 . ?
Si1 O4 K2 104.55(8) 7_675 . ?
Si2 O5 Al2 150.3 . 21_665 ?
Si2 O5 Si2 150.3(2) . 21_665 ?
Al2 O5 Si2 0.0 21_665 21_665 ?
Si2 O6 Al2 171.1 . 19 ?
Si2 O6 Si2 171.1(2) . 19 ?
Al2 O6 Si2 0.0 19 19 ?
Ca2 OW1 Ca1 72.5(10) . 13_676 ?
Ca2 OW1 K2 90.2(4) . 2_675 ?
Ca1 OW1 K2 91.7(5) 13_676 2_675 ?
Ca2 OW1 K2 90.2(4) . 5_665 ?
Ca1 OW1 K2 91.7(5) 13_676 5_665 ?
K2 OW1 K2 176.5(10) 2_675 5_665 ?
OW4 OW2 OW2 24(5) . 14_556 ?
OW4 OW2 Mg3 113(7) . 14_556 ?
OW2 OW2 Mg3 89(2) 14_556 14_556 ?
OW4 OW2 Ca3 113(7) . 14_556 ?
OW2 OW2 Ca3 89(2) 14_556 14_556 ?
Mg3 OW2 Ca3 0.0 14_556 14_556 ?
OW4 OW2 Ca3 76(6) . . ?
OW2 OW2 Ca3 51.7(17) 14_556 . ?
Mg3 OW2 Ca3 37.2 14_556 . ?
Ca3 OW2 Ca3 37.2(11) 14_556 . ?
OW4 OW2 Na2 160(6) . 14_556 ?
OW2 OW2 Na2 136.0(8) 14_556 14_556 ?
Mg3 OW2 Na2 47.1(16) 14_556 14_556 ?
Ca3 OW2 Na2 47.1(16) 14_556 14_556 ?
Ca3 OW2 Na2 84.3(13) . 14_556 ?
OW4 OW2 Ca2 160(6) . 14_556 ?
OW2 OW2 Ca2 136.0(8) 14_556 14_556 ?
Mg3 OW2 Ca2 47.1(16) 14_556 14_556 ?
Ca3 OW2 Ca2 47.1(16) 14_556 14_556 ?
Ca3 OW2 Ca2 84.3(13) . 14_556 ?
Na2 OW2 Ca2 0.0 14_556 14_556 ?
Ca2 OW3 Ca3 50.1(8) . . ?
Ca2 OW3 K2 116.8(10) . 6_565 ?
Ca3 OW3 K2 166.9(8) . 6_565 ?
OW2 OW4 OW2 131(10) 14_556 . ?
OW2 OW4 Mg3 84(5) 14_556 14_556 ?
OW2 OW4 Mg3 48(5) . 14_556 ?
OW2 OW4 Ca3 84(5) 14_556 14_556 ?
OW2 OW4 Ca3 48(5) . 14_556 ?
Mg3 OW4 Ca3 0.0 14_556 14_556 ?
OW2 OW4 Ca3 48(5) 14_556 . ?
OW2 OW4 Ca3 84(5) . . ?
Mg3 OW4 Ca3 36.0 14_556 . ?
Ca3 OW4 Ca3 36.0(13) 14_556 . ?
Ca1 OW5 Ca1 180.0 14_556 . ?
K2 OW6 Na2 167(4) . 2_674 ?
K2 OW6 Ca2 167(4) . 2_674 ?
Na2 OW6 Ca2 0.0 2_674 2_674 ?

loop_
_geom_bond_atom_site_label_1
_geom_bond_atom_site_label_2
_geom_bond_distance
_geom_bond_site_symmetry_2
_geom_bond_publ_flag
Si1 O4 1.6311(7) . ?
Si1 O1 1.6335(13) . ?
Si1 O3 1.6363(7) . ?
Si1 O2 1.6462(8) . ?
Si1 K1 3.8040(4) . ?
Si1 K2 3.8658(4) . ?
Si2 O6 1.6154(6) . ?
Si2 O5 1.6334(9) . ?
Si2 O1 1.6409(13) . ?
Si2 O1 1.6409(13) 14_556 ?
K1 O2 2.9228(19) . ?
K1 O2 2.9228(19) 18_676 ?
K1 O2 2.9228(19) 4_465 ?
K1 O2 2.9228(19) 14_556 ?
K1 O2 2.9228(19) 17_466 ?
K1 O2 2.9228(19) 3_675 ?
K1 O3 3.376(2) 4_465 ?
K1 O3 3.376(2) 14_556 ?
K1 O3 3.376(2) 18_676 ?
K1 O3 3.376(2) 3_675 ?
K1 O3 3.376(2) 17_466 ?
K1 O3 3.376(2) . ?
K2 OW6 1.19(4) . ?
K2 OW6 1.19(4) 13_675 ?
K2 OW3 2.65(3) 17_576 ?
K2 OW3 2.65(3) 5_654 ?
K2 O4 3.119(2) 13_675 ?
K2 O4 3.119(2) . ?
K2 O1 3.2758(14) 19 ?
K2 O1 3.2758(14) 7_675 ?
K2 O1 3.2758(14) 13_675 ?
K2 O1 3.2758(14) . ?
K2 OW1 3.3192(8) 14_556 ?
K2 OW1 3.3192(8) 2_674 ?
Ca1 OW5 2.29(2) . ?
Ca1 OW1 2.33(3) 15_456 ?
Ca1 OW1 2.33(3) 13_676 ?
Ca1 OW1 2.33(3) 16_656 ?
Ca1 Na2 2.71(3) 13_676 ?
Ca1 Ca2 2.71(3) 13_676 ?
Ca1 K2 4.109(8) 2_675 ?
Ca1 K2 4.109(8) 6_455 ?
Ca1 K2 4.109(8) 5_655 ?
Ca2 Ca3 1.86(2) . ?
Ca2 OW3 2.06(2) 4_575 ?
Ca2 OW3 2.06(2) 3_775 ?
Ca2 OW3 2.06(2) . ?
Ca2 OW1 2.26(3) 3_775 ?
Ca2 OW1 2.26(3) 4_575 ?
Ca2 OW1 2.26(3) . ?
Ca2 OW2 2.54(7) 18_776 ?
Ca2 OW2 2.54(7) 14_556 ?
Ca2 OW2 2.54(7) 17_576 ?
Ca2 Ca1 2.71(3) 13_676 ?
Ca3 Mg3 1.36(4) 14_556 ?
Ca3 Ca3 1.36(4) 14_556 ?
Ca3 OW2 1.77(3) 18_776 ?
Ca3 OW2 1.77(3) 17_576 ?
Ca3 OW2 1.77(3) 14_556 ?
Ca3 OW4 2.20(6) . ?
Ca3 OW4 2.20(6) 3_775 ?
Ca3 OW4 2.20(6) 4_575 ?
Ca3 OW2 2.25(3) 4_575 ?
Ca3 OW2 2.25(3) 3_775 ?
Ca3 OW2 2.25(3) . ?
O2 Al1 1.6462(8) 21_665 ?
O2 Si1 1.6462(8) 21_665 ?
O3 Al1 1.6362(7) 20_575 ?
O3 Si1 1.6362(7) 20_575 ?
O4 Al1 1.6311(7) 7_675 ?
O4 Si1 1.6311(7) 7_675 ?
O5 Al2 1.6334(9) 21_665 ?
O5 Si2 1.6334(9) 21_665 ?
O6 Al2 1.6155(6) 19 ?
O6 Si2 1.6155(6) 19 ?
OW1 Ca1 2.32(3) 13_676 ?
OW1 K2 3.3192(8) 2_675 ?
OW1 K2 3.3192(8) 5_665 ?
OW2 OW4 0.79(5) . ?
OW2 OW2 1.43(13) 14_556 ?
OW2 Mg3 1.77(3) 14_556 ?
OW2 Ca3 1.77(3) 14_556 ?
OW2 Na2 2.54(7) 14_556 ?
OW2 Ca2 2.54(7) 14_556 ?
OW3 K2 2.65(3) 6_565 ?
OW4 OW2 0.79(5) 14_556 ?
OW4 Mg3 2.20(6) 14_556 ?
OW4 Ca3 2.20(6) 14_556 ?
OW5 Ca1 2.29(2) 14_556 ?
OW6 Na2 2.85(4) 2_674 ?
OW6 Ca2 2.85(4) 2_674 ?
Ca1 OW6 3.13(5) 17_566 ?
Ca1 OW6 3.13(5) 14_556 ?
Ca1 OW6 3.13(5) 18_666 ?
